data_7033787
loop_
_publ_author_name
'Chen, Hang-Qing'
'He, Xin'
'Guo, Hui'
'Fu, Nan-Yan'
'Zhao, Liang'

_publ_section_title
;
 Designed synthesis of size-tunable Ag2S nanoclusters via distinguishable
 C-S bond cleavage reaction of alkyl- and aryl-thiolates.
;
_journal_issue 9
_journal_name_full 'Dalton transactions (Cambridge, England : 2003)'
_journal_page_first 3963
_journal_page_last 3966
_journal_paper_doi 10.1039/c4dt04021j
_journal_volume 44
_journal_year 2015
_chemical_formula_sum 'C99 H104 Ag6 Cl2 F12 N24 O16.5 S6'
_chemical_formula_weight 3032.54
_chemical_name_systematic
; 
 ? 
;
_space_group_IT_number 2
_symmetry_cell_setting triclinic
_symmetry_space_group_name_Hall '-P 1'
_symmetry_space_group_name_H-M 'P -1'
_atom_sites_solution_hydrogens geom
_atom_sites_solution_primary direct
_atom_sites_solution_secondary difmap
_audit_creation_method SHELXL-97
_audit_update_record
;
2014-11-24 deposited with the CCDC.
2015-01-22 downloaded from the CCDC.
;
_cell_angle_alpha 114.53(3)
_cell_angle_beta 92.62(3)
_cell_angle_gamma 99.60(3)
_cell_formula_units_Z 2
_cell_length_a 16.734(3)
_cell_length_b 18.644(4)
_cell_length_c 22.013(4)
_cell_measurement_reflns_used 20737
_cell_measurement_temperature 173(2)
_cell_measurement_theta_max 29.7380
_cell_measurement_theta_min 1.0253
_cell_volume 6110(3)
_computing_structure_refinement 'SHELXL-97 (Sheldrick, 1997)'
_computing_structure_solution 'SHELXS-97 (Sheldrick, 1990)'
_diffrn_ambient_temperature 173(2)
_diffrn_measured_fraction_theta_full 0.996
_diffrn_measured_fraction_theta_max 0.996
_diffrn_radiation_monochromator graphite
_diffrn_radiation_source 'fine-focus sealed tube'
_diffrn_radiation_type MoK\a
_diffrn_radiation_wavelength 0.71073
_diffrn_reflns_av_R_equivalents 0.0891
_diffrn_reflns_av_sigmaI/netI 0.0823
_diffrn_reflns_limit_h_max 19
_diffrn_reflns_limit_h_min -19
_diffrn_reflns_limit_k_max 21
_diffrn_reflns_limit_k_min -22
_diffrn_reflns_limit_l_max 26
_diffrn_reflns_limit_l_min -26
_diffrn_reflns_number 57273
_diffrn_reflns_theta_full 25.01
_diffrn_reflns_theta_max 25.01
_diffrn_reflns_theta_min 1.51
_exptl_absorpt_coefficient_mu 1.176
_exptl_absorpt_correction_T_max 1.0000
_exptl_absorpt_correction_T_min 0.2003
_exptl_absorpt_correction_type multi-scan
_exptl_crystal_colour Colorless
_exptl_crystal_density_diffrn 1.649
_exptl_crystal_density_method 'not measured'
_exptl_crystal_description Platelet
_exptl_crystal_F_000 3036
_exptl_crystal_size_max 0.55
_exptl_crystal_size_mid 0.35
_exptl_crystal_size_min 0.07
_refine_diff_density_max 2.756
_refine_diff_density_min -2.286
_refine_diff_density_rms 0.246
_refine_ls_extinction_coef 0.0039(3)
_refine_ls_extinction_expression Fc^*^=kFc[1+0.001xFc^2^\l^3^/sin(2\q)]^-1/4^
_refine_ls_extinction_method SHELXL
_refine_ls_goodness_of_fit_ref 1.064
_refine_ls_hydrogen_treatment constr
_refine_ls_matrix_type full
_refine_ls_number_parameters 1551
_refine_ls_number_reflns 21447
_refine_ls_number_restraints 88
_refine_ls_restrained_S_all 1.063
_refine_ls_R_factor_all 0.1221
_refine_ls_R_factor_gt 0.1132
_refine_ls_shift/su_max 0.001
_refine_ls_shift/su_mean 0.000
_refine_ls_structure_factor_coef Fsqd
_refine_ls_weighting_details 'calc w=1/[\s^2^(Fo^2^)+(0.1476P)^2^+93.2691P] where P=(Fo^2^+2Fc^2^)/3'
_refine_ls_weighting_scheme calc
_refine_ls_wR_factor_gt 0.3048
_refine_ls_wR_factor_ref 0.3142
_reflns_number_gt 18901
_reflns_number_total 21447
_reflns_threshold_expression >2sigma(I)
_cod_data_source_file c4dt04021j2.cif
_cod_data_source_block Complex3
_cod_depositor_comments 'Adding full bibliography for 7033787--7033788.cif.'
_cod_original_cell_volume 6109(2)
_cod_original_sg_symbol_H-M P-1
_cod_original_formula_sum 'C99 H104 Ag6 Cl2 F12 N24 O16.50 S6'
_cod_database_code 7033787

loop_
_symmetry_equiv_pos_as_xyz
'x, y, z'
'-x, -y, -z'

loop_
_atom_site_label
_atom_site_type_symbol
_atom_site_fract_x
_atom_site_fract_y
_atom_site_fract_z
_atom_site_U_iso_or_equiv
_atom_site_adp_type
_atom_site_occupancy
_atom_site_symmetry_multiplicity
_atom_site_calc_flag
_atom_site_refinement_flags
_atom_site_disorder_assembly
_atom_site_disorder_group
Ag1 Ag 0.35384(6) 0.89731(5) 0.48983(4) 0.0424(3) Uani 1 1 d . . .
Ag2 Ag 0.17206(9) 0.83741(10) 0.34839(7) 0.0802(5) Uani 1 1 d . . .
Ag3 Ag 0.19454(6) 0.72456(6) 0.46114(6) 0.0508(3) Uani 1 1 d . . .
Ag4 Ag 0.70443(6) 0.71775(6) -0.15693(4) 0.0479(3) Uani 1 1 d . . .
Ag5 Ag 0.62038(6) 0.89493(5) -0.07477(5) 0.0450(3) Uani 1 1 d . . .
Ag6 Ag 0.76355(5) 0.82660(6) 0.03596(4) 0.0431(3) Uani 1 1 d . . .
N1 N 0.0128(6) 0.6830(6) 0.3627(5) 0.045(2) Uani 1 1 d . . .
C1 C 0.0293(7) 0.6663(7) 0.4130(6) 0.042(3) Uani 1 1 d . . .
C2 C 0.0359(7) 0.7215(8) 0.4823(6) 0.048(3) Uani 1 1 d . . .
H2A H 0.0484 0.7070 0.5167 0.058 Uiso 1 1 calc R . .
C3 C 0.0229(7) 0.7968(8) 0.4956(6) 0.045(3) Uani 1 1 d . . .
H3A H 0.0270 0.8350 0.5399 0.054 Uiso 1 1 calc R . .
C4 C 0.0035(8) 0.8166(7) 0.4427(7) 0.048(3) Uani 1 1 d . . .
H4A H -0.0067 0.8673 0.4514 0.057 Uiso 1 1 calc R . .
C5 C -0.0002(9) 0.7592(7) 0.3774(6) 0.050(3) Uani 1 1 d . . .
N2 N -0.0191(10) 0.7747(7) 0.3219(6) 0.078(5) Uani 1 1 d . A .
C6 C -0.064(3) 0.7119(13) 0.2601(11) 0.19(2) Uani 1 1 d . . .
H6A H -0.0793 0.7351 0.2309 0.291 Uiso 1 1 calc R . .
H6B H -0.1116 0.6844 0.2697 0.291 Uiso 1 1 calc R . .
H6C H -0.0296 0.6744 0.2384 0.291 Uiso 1 1 calc R . .
N3 N 0.0680(6) 0.8991(6) 0.3562(5) 0.040(2) Uani 1 1 d . A .
C7 C -0.0065(9) 0.8559(8) 0.3295(6) 0.047(3) Uani 1 1 d . . .
C8 C -0.0652(8) 0.8846(9) 0.3061(6) 0.053(3) Uani 1 1 d . A .
H8A H -0.1164 0.8524 0.2856 0.063 Uiso 1 1 calc R . .
C9 C -0.0458(7) 0.9628(8) 0.3138(6) 0.047(3) Uani 1 1 d . . .
H9A H -0.0839 0.9834 0.2972 0.057 Uiso 1 1 calc R A .
C10 C 0.0299(6) 1.0115(7) 0.3462(6) 0.037(2) Uani 1 1 d . A .
H10A H 0.0426 1.0652 0.3536 0.045 Uiso 1 1 calc R . .
C11 C 0.0856(7) 0.9764(7) 0.3669(5) 0.038(2) Uani 1 1 d . . .
N4 N 0.1656(6) 1.0201(6) 0.3971(5) 0.043(2) Uani 1 1 d . A .
C12 C 0.2132(8) 1.0695(10) 0.3692(7) 0.058(4) Uani 1 1 d . . .
H12A H 0.1832 1.0633 0.3285 0.087 Uiso 1 1 calc R A .
H12B H 0.2642 1.0527 0.3594 0.087 Uiso 1 1 calc R . .
H12C H 0.2236 1.1250 0.4012 0.087 Uiso 1 1 calc R . .
N5 N 0.2808(5) 1.0490(5) 0.4725(4) 0.0355(19) Uani 1 1 d . A .
C13 C 0.1996(6) 1.0221(7) 0.4567(6) 0.037(2) Uani 1 1 d . . .
C14 C 0.1519(7) 0.9981(8) 0.4978(5) 0.039(3) Uani 1 1 d . A .
H14A H 0.0956 0.9803 0.4861 0.047 Uiso 1 1 calc R . .
C15 C 0.1897(7) 1.0012(8) 0.5568(6) 0.043(3) Uani 1 1 d . . .
H15A H 0.1590 0.9831 0.5837 0.052 Uiso 1 1 calc R A .
C16 C 0.2717(7) 1.0307(7) 0.5752(5) 0.039(2) Uani 1 1 d . A .
H16A H 0.2978 1.0347 0.6150 0.047 Uiso 1 1 calc R . .
C17 C 0.3154(6) 1.0550(6) 0.5312(5) 0.033(2) Uani 1 1 d . . .
N6 N 0.4022(5) 1.0880(6) 0.5476(5) 0.039(2) Uani 1 1 d . A .
C18 C 0.4257(8) 1.1692(7) 0.5468(7) 0.046(3) Uani 1 1 d . . .
H18A H 0.4840 1.1873 0.5571 0.069 Uiso 1 1 calc R A .
H18B H 0.3997 1.2070 0.5799 0.069 Uiso 1 1 calc R . .
H18C H 0.4085 1.1649 0.5031 0.069 Uiso 1 1 calc R . .
N7 N 0.4379(5) 0.9885(5) 0.5743(4) 0.0325(19) Uani 1 1 d . A .
C19 C 0.4545(7) 1.0665(6) 0.5839(5) 0.035(2) Uani 1 1 d . . .
C20 C 0.5235(7) 1.1193(8) 0.6255(6) 0.043(3) Uani 1 1 d . A .
H20A H 0.5348 1.1724 0.6311 0.051 Uiso 1 1 calc R . .
C21 C 0.5749(8) 1.0935(8) 0.6583(6) 0.050(3) Uani 1 1 d . . .
H21A H 0.6226 1.1283 0.6843 0.060 Uiso 1 1 calc R A .
C22 C 0.5557(7) 1.0128(8) 0.6527(7) 0.048(3) Uani 1 1 d . A .
H22A H 0.5890 0.9948 0.6759 0.057 Uiso 1 1 calc R . .
C23 C 0.4879(7) 0.9650(7) 0.6125(5) 0.038(2) Uani 1 1 d . . .
N8 N 0.4647(5) 0.8844(6) 0.6008(5) 0.037(2) Uani 1 1 d . A .
C24 C 0.5299(7) 0.8435(9) 0.6085(7) 0.051(3) Uani 1 1 d . . .
H24A H 0.5064 0.7889 0.5995 0.077 Uiso 1 1 calc R A .
H24B H 0.5576 0.8712 0.6536 0.077 Uiso 1 1 calc R . .
H24C H 0.5681 0.8437 0.5773 0.077 Uiso 1 1 calc R . .
N9 N 0.3649(6) 0.7674(5) 0.5732(5) 0.037(2) Uani 1 1 d . A .
C25 C 0.3820(7) 0.8490(6) 0.6015(6) 0.036(2) Uani 1 1 d . . .
C26 C 0.3241(7) 0.8940(6) 0.6318(6) 0.038(2) Uani 1 1 d . A .
H26A H 0.3384 0.9499 0.6541 0.045 Uiso 1 1 calc R . .
C27 C 0.2481(7) 0.8558(7) 0.6282(6) 0.041(3) Uani 1 1 d . . .
H27A H 0.2081 0.8851 0.6454 0.049 Uiso 1 1 calc R A .
C28 C 0.2285(7) 0.7720(6) 0.5989(5) 0.037(2) Uani 1 1 d . A .
H28A H 0.1762 0.7445 0.5976 0.044 Uiso 1 1 calc R . .
C29 C 0.2904(6) 0.7303(7) 0.5712(5) 0.035(2) Uani 1 1 d . . .
N10 N 0.2745(6) 0.6447(5) 0.5446(5) 0.041(2) Uani 1 1 d . A .
C30 C 0.3446(9) 0.6096(8) 0.5537(8) 0.061(4) Uani 1 1 d . . .
H30A H 0.3283 0.5520 0.5339 0.092 Uiso 1 1 calc R A .
H30B H 0.3623 0.6291 0.6009 0.092 Uiso 1 1 calc R . .
H30C H 0.3886 0.6250 0.5323 0.092 Uiso 1 1 calc R . .
N11 N 0.1521(6) 0.6133(6) 0.4738(5) 0.042(2) Uani 1 1 d . A .
C31 C 0.2011(7) 0.5943(7) 0.5143(6) 0.042(3) Uani 1 1 d . . .
C32 C 0.1806(9) 0.5213(7) 0.5193(7) 0.049(3) Uani 1 1 d . A .
H32A H 0.2134 0.5086 0.5471 0.059 Uiso 1 1 calc R . .
C33 C 0.1086(8) 0.4680(7) 0.4804(7) 0.052(3) Uani 1 1 d . . .
H33A H 0.0931 0.4186 0.4820 0.062 Uiso 1 1 calc R A .
C34 C 0.0601(9) 0.4889(7) 0.4395(7) 0.053(3) Uani 1 1 d . A .
H34A H 0.0128 0.4532 0.4134 0.064 Uiso 1 1 calc R . .
C35 C 0.0831(7) 0.5636(7) 0.4379(6) 0.043(3) Uani 1 1 d . . .
N12 N 0.0391(6) 0.5855(6) 0.3960(5) 0.047(2) Uani 1 1 d . A .
C36 C -0.0108(10) 0.5207(9) 0.3350(8) 0.075(5) Uani 1 1 d . . .
H36A H 0.0008 0.4698 0.3295 0.113 Uiso 1 1 calc R A .
H36B H 0.0020 0.5298 0.2964 0.113 Uiso 1 1 calc R . .
H36C H -0.0677 0.5202 0.3394 0.113 Uiso 1 1 calc R . .
N13 N 0.5571(5) 0.7661(6) -0.2455(4) 0.038(2) Uani 1 1 d . . .
C37 C 0.6201(7) 0.7294(7) -0.2680(5) 0.040(2) Uani 1 1 d . . .
C38 C 0.6980(7) 0.7749(7) -0.2623(5) 0.041(3) Uani 1 1 d . . .
H38A H 0.7418 0.7500 -0.2768 0.049 Uiso 1 1 calc R . .
C39 C 0.7083(7) 0.8590(7) -0.2340(5) 0.039(2) Uani 1 1 d . . .
H39A H 0.7593 0.8900 -0.2311 0.047 Uiso 1 1 calc R . .
C40 C 0.6448(7) 0.8965(7) -0.2106(6) 0.041(3) Uani 1 1 d . . .
H40A H 0.6519 0.9524 -0.1911 0.049 Uiso 1 1 calc R . .
C41 C 0.5686(7) 0.8469(7) -0.2174(6) 0.040(3) Uani 1 1 d . . .
N14 N 0.4988(6) 0.8774(6) -0.1959(5) 0.046(2) Uani 1 1 d . . .
C42 C 0.4191(7) 0.8312(9) -0.2323(6) 0.052(3) Uani 1 1 d . . .
H42A H 0.3781 0.8617 -0.2141 0.078 Uiso 1 1 calc R . .
H42B H 0.4077 0.7816 -0.2276 0.078 Uiso 1 1 calc R . .
H42C H 0.4188 0.8196 -0.2790 0.078 Uiso 1 1 calc R . .
N15 N 0.5617(5) 0.9828(6) -0.0911(5) 0.037(2) Uani 1 1 d . . .
C43 C 0.5041(7) 0.9571(7) -0.1458(6) 0.040(3) Uani 1 1 d . . .
C44 C 0.4528(8) 1.0075(8) -0.1491(7) 0.053(3) Uani 1 1 d . . .
H44A H 0.4146 0.9907 -0.1869 0.064 Uiso 1 1 calc R . .
C45 C 0.4589(9) 1.0810(10) -0.0972(7) 0.060(4) Uani 1 1 d . . .
H45A H 0.4208 1.1120 -0.0975 0.072 Uiso 1 1 calc R . .
C46 C 0.5214(8) 1.1111(8) -0.0433(6) 0.049(3) Uani 1 1 d . . .
H46A H 0.5289 1.1634 -0.0097 0.058 Uiso 1 1 calc R . .
C47 C 0.5729(7) 1.0583(8) -0.0420(5) 0.039(3) Uani 1 1 d . . .
N16 N 0.6326(6) 1.0809(6) 0.0116(4) 0.037(2) Uani 1 1 d . . .
C48 C 0.6288(9) 1.1514(9) 0.0730(7) 0.056(3) Uani 1 1 d . . .
H48A H 0.5751 1.1629 0.0726 0.085 Uiso 1 1 calc R . .
H48B H 0.6682 1.1968 0.0757 0.085 Uiso 1 1 calc R . .
H48C H 0.6408 1.1410 0.1114 0.085 Uiso 1 1 calc R . .
N17 N 0.7343(5) 1.0439(5) 0.0616(4) 0.0308(18) Uani 1 1 d . . .
C49 C 0.7051(6) 1.0510(6) 0.0069(5) 0.034(2) Uani 1 1 d . . .
C50 C 0.7435(7) 1.0320(7) -0.0511(6) 0.038(2) Uani 1 1 d . . .
H50A H 0.7219 1.0380 -0.0880 0.046 Uiso 1 1 calc R . .
C51 C 0.8158(7) 1.0037(7) -0.0514(5) 0.038(2) Uani 1 1 d . . .
H51A H 0.8428 0.9893 -0.0894 0.045 Uiso 1 1 calc R . .
C52 C 0.8470(7) 0.9970(7) 0.0045(6) 0.042(3) Uani 1 1 d . . .
H52A H 0.8954 0.9789 0.0051 0.050 Uiso 1 1 calc R . .
C53 C 0.8042(6) 1.0181(7) 0.0604(5) 0.036(2) Uani 1 1 d . . .
N18 N 0.8343(6) 1.0153(6) 0.1197(4) 0.039(2) Uani 1 1 d . . .
C54 C 0.8022(7) 1.0625(7) 0.1823(5) 0.042(3) Uani 1 1 d . . .
H54A H 0.7572 1.0830 0.1718 0.062 Uiso 1 1 calc R . .
H54B H 0.8446 1.1066 0.2119 0.062 Uiso 1 1 calc R . .
H54C H 0.7839 1.0285 0.2040 0.062 Uiso 1 1 calc R . .
N19 N 0.8911(5) 0.9008(5) 0.0750(4) 0.0335(19) Uani 1 1 d . . .
C55 C 0.8984(6) 0.9762(7) 0.1219(5) 0.034(2) Uani 1 1 d . . .
C56 C 0.9670(6) 1.0137(7) 0.1712(5) 0.038(2) Uani 1 1 d . . .
H56A H 0.9719 1.0663 0.2036 0.045 Uiso 1 1 calc R . .
C57 C 1.0255(7) 0.9718(8) 0.1704(5) 0.042(3) Uani 1 1 d . . .
H57A H 1.0703 0.9948 0.2037 0.050 Uiso 1 1 calc R . .
C58 C 1.0191(7) 0.8949(7) 0.1204(6) 0.040(2) Uani 1 1 d . . .
H58A H 1.0603 0.8665 0.1189 0.048 Uiso 1 1 calc R . .
C59 C 0.9521(7) 0.8615(7) 0.0736(6) 0.039(2) Uani 1 1 d . . .
N20 N 0.9420(7) 0.7832(5) 0.0203(5) 0.042(2) Uani 1 1 d . . .
C60 C 0.9681(11) 0.7196(9) 0.0349(8) 0.067(4) Uani 1 1 d . . .
H60A H 0.9867 0.7407 0.0822 0.100 Uiso 1 1 calc R . .
H60B H 1.0118 0.7018 0.0096 0.100 Uiso 1 1 calc R . .
H60C H 0.9229 0.6751 0.0226 0.100 Uiso 1 1 calc R . .
N21 N 0.8797(6) 0.6924(6) -0.0888(5) 0.041(2) Uani 1 1 d . . .
C61 C 0.9174(7) 0.7696(7) -0.0456(6) 0.039(2) Uani 1 1 d . . .
C62 C 0.9365(6) 0.8296(7) -0.0668(6) 0.039(2) Uani 1 1 d . . .
H62A H 0.9642 0.8809 -0.0367 0.047 Uiso 1 1 calc R . .
C63 C 0.9137(7) 0.8124(7) -0.1342(6) 0.041(3) Uani 1 1 d . . .
H63A H 0.9250 0.8524 -0.1493 0.050 Uiso 1 1 calc R . .
C64 C 0.8737(7) 0.7343(8) -0.1785(6) 0.046(3) Uani 1 1 d . . .
H64A H 0.8579 0.7214 -0.2234 0.055 Uiso 1 1 calc R . .
C65 C 0.8577(7) 0.6752(7) -0.1538(6) 0.037(2) Uani 1 1 d . . .
N22 N 0.8219(6) 0.5967(6) -0.1954(5) 0.046(2) Uani 1 1 d . . .
C66 C 0.8470(12) 0.5335(9) -0.1799(9) 0.078(5) Uani 1 1 d . . .
H66A H 0.8203 0.4815 -0.2139 0.117 Uiso 1 1 calc R . .
H66B H 0.8318 0.5392 -0.1368 0.117 Uiso 1 1 calc R . .
H66C H 0.9051 0.5386 -0.1788 0.117 Uiso 1 1 calc R . .
N23 N 0.7152(6) 0.6207(6) -0.2527(5) 0.042(2) Uani 1 1 d . . .
C67 C 0.7703(7) 0.5728(7) -0.2557(6) 0.041(3) Uani 1 1 d . . .
C68 C 0.7728(8) 0.5039(7) -0.3133(6) 0.050(3) Uani 1 1 d . . .
H68A H 0.8117 0.4729 -0.3156 0.059 Uiso 1 1 calc R . .
C69 C 0.7142(9) 0.4841(8) -0.3667(7) 0.055(3) Uani 1 1 d . . .
H69A H 0.7125 0.4370 -0.4054 0.066 Uiso 1 1 calc R . .
C70 C 0.6586(8) 0.5302(8) -0.3656(6) 0.051(3) Uani 1 1 d . . .
H70A H 0.6209 0.5161 -0.4032 0.061 Uiso 1 1 calc R . .
C71 C 0.6599(7) 0.6000(8) -0.3058(6) 0.046(3) Uani 1 1 d . . .
N24 N 0.6009(6) 0.6479(6) -0.2984(5) 0.044(2) Uani 1 1 d . . .
C72 C 0.5170(9) 0.6073(9) -0.3335(9) 0.068(4) Uani 1 1 d . . .
H72A H 0.4830 0.6464 -0.3239 0.102 Uiso 1 1 calc R . .
H72B H 0.4950 0.5677 -0.3182 0.102 Uiso 1 1 calc R . .
H72C H 0.5188 0.5814 -0.3812 0.102 Uiso 1 1 calc R . .
S1 S 0.26266(15) 0.79073(15) 0.40208(13) 0.0328(5) Uani 1 1 d . A .
C73 C 0.3173(6) 0.7242(6) 0.3460(5) 0.033(2) Uani 1 1 d . . .
C74 C 0.3757(7) 0.6914(7) 0.3682(7) 0.042(3) Uani 1 1 d . A .
H74A H 0.3862 0.7037 0.4136 0.051 Uiso 1 1 calc R . .
C75 C 0.4176(8) 0.6404(7) 0.3218(8) 0.050(3) Uani 1 1 d . . .
H75A H 0.4577 0.6209 0.3374 0.060 Uiso 1 1 calc R A .
C76 C 0.4027(10) 0.6176(8) 0.2543(7) 0.058(4) Uani 1 1 d . A .
C77 C 0.3445(11) 0.6474(8) 0.2313(7) 0.062(4) Uani 1 1 d . . .
H77A H 0.3339 0.6322 0.1853 0.074 Uiso 1 1 calc R A .
C78 C 0.3008(8) 0.7002(7) 0.2753(6) 0.045(3) Uani 1 1 d . A .
H78A H 0.2613 0.7194 0.2587 0.054 Uiso 1 1 calc R . .
C79 C 0.4488(13) 0.5582(10) 0.2019(10) 0.083(6) Uani 1 1 d . . .
C80 C 0.3809(17) 0.4840(11) 0.1480(14) 0.146(13) Uani 1 1 d . A .
H80A H 0.4073 0.4477 0.1140 0.219 Uiso 1 1 calc R . .
H80B H 0.3441 0.5042 0.1273 0.219 Uiso 1 1 calc R . .
H80C H 0.3508 0.4560 0.1705 0.219 Uiso 1 1 calc R . .
C81 C 0.4931(14) 0.6002(11) 0.1641(10) 0.096(7) Uani 1 1 d . A .
H81A H 0.5196 0.5635 0.1305 0.144 Uiso 1 1 calc R . .
H81B H 0.5333 0.6457 0.1948 0.144 Uiso 1 1 calc R . .
H81C H 0.4547 0.6181 0.1427 0.144 Uiso 1 1 calc R . .
C82 C 0.4971(19) 0.5202(16) 0.2314(13) 0.142(12) Uani 1 1 d . A .
H82A H 0.5235 0.4841 0.1972 0.212 Uiso 1 1 calc R . .
H82B H 0.4622 0.4906 0.2501 0.212 Uiso 1 1 calc R . .
H82C H 0.5377 0.5608 0.2663 0.212 Uiso 1 1 calc R . .
S2 S 0.65688(15) 0.79021(16) -0.05473(12) 0.0322(5) Uani 1 1 d . . .
C83 C 0.5637(6) 0.7265(6) -0.0548(5) 0.032(2) Uani 1 1 d . . .
C84 C 0.4994(7) 0.7006(7) -0.1079(6) 0.043(3) Uani 1 1 d . . .
H84A H 0.5067 0.7147 -0.1434 0.051 Uiso 1 1 calc R . .
C85 C 0.4269(7) 0.6551(7) -0.1076(6) 0.045(3) Uani 1 1 d . . .
H85A H 0.3862 0.6368 -0.1439 0.054 Uiso 1 1 calc R . .
C86 C 0.4124(8) 0.6356(7) -0.0540(7) 0.047(3) Uani 1 1 d . . .
C87 C 0.4772(8) 0.6631(8) -0.0006(7) 0.050(3) Uani 1 1 d . . .
H87A H 0.4692 0.6509 0.0358 0.060 Uiso 1 1 calc R . .
C88 C 0.5516(8) 0.7073(7) -0.0013(7) 0.048(3) Uani 1 1 d . . .
H88A H 0.5932 0.7241 0.0341 0.058 Uiso 1 1 calc R . .
C89 C 0.3271(9) 0.5907(9) -0.0521(9) 0.065(4) Uani 1 1 d . . .
C90 C 0.2638(11) 0.6451(17) -0.0529(12) 0.119(9) Uani 1 1 d . . .
H90A H 0.2779 0.6958 -0.0138 0.178 Uiso 1 1 calc R . .
H90B H 0.2098 0.6182 -0.0526 0.178 Uiso 1 1 calc R . .
H90C H 0.2656 0.6542 -0.0927 0.178 Uiso 1 1 calc R . .
C91 C 0.3048(11) 0.5105(11) -0.1146(10) 0.091(6) Uani 1 1 d . . .
H91A H 0.2513 0.4828 -0.1139 0.137 Uiso 1 1 calc R . .
H91B H 0.3439 0.4780 -0.1150 0.137 Uiso 1 1 calc R . .
H91C H 0.3051 0.5201 -0.1542 0.137 Uiso 1 1 calc R . .
C92 C 0.3228(11) 0.5758(11) 0.0121(10) 0.083(5) Uani 1 1 d . . .
H92A H 0.3319 0.6265 0.0512 0.124 Uiso 1 1 calc R . .
H92B H 0.3639 0.5467 0.0150 0.124 Uiso 1 1 calc R . .
H92C H 0.2698 0.5450 0.0099 0.124 Uiso 1 1 calc R . .
S3 S -0.02023(18) 1.23220(17) 0.32706(14) 0.0401(6) Uani 1 1 d D . .
O1 O -0.0245(6) 1.2226(5) 0.2588(4) 0.051(2) Uani 1 1 d D . .
O2 O -0.0383(5) 1.3048(4) 0.3757(4) 0.0450(19) Uani 1 1 d D . .
O3 O -0.0533(5) 1.1604(5) 0.3349(4) 0.047(2) Uani 1 1 d D . .
F11 F 0.1180(5) 1.1810(5) 0.3037(4) 0.065(2) Uani 1 1 d D . .
F12 F 0.1077(5) 1.2479(5) 0.4093(4) 0.066(2) Uani 1 1 d D . .
F13 F 0.1334(5) 1.3116(4) 0.3467(4) 0.0573(19) Uani 1 1 d D . .
C93 C 0.0908(6) 1.2442(5) 0.3479(4) 0.036(2) Uani 1 1 d D . .
S4 S 0.7213(2) 0.86860(19) 0.21023(14) 0.0455(7) Uani 1 1 d D . .
O4 O 0.7553(7) 0.7990(6) 0.2020(5) 0.072(3) Uani 1 1 d D . .
O5 O 0.7546(6) 0.9402(5) 0.2696(4) 0.055(2) Uani 1 1 d D . .
O6 O 0.7062(5) 0.8775(5) 0.1493(4) 0.047(2) Uani 1 1 d D . .
F21 F 0.6173(6) 0.8158(6) 0.2766(4) 0.082(3) Uani 1 1 d D . .
F22 F 0.5719(7) 0.7779(7) 0.1729(5) 0.109(4) Uani 1 1 d D . .
F23 F 0.5781(6) 0.8996(6) 0.2452(5) 0.078(3) Uani 1 1 d D . .
C94 C 0.6150(9) 0.8384(7) 0.2272(5) 0.057(3) Uani 1 1 d D . .
S5 S 0.2268(9) 0.8689(7) 0.1934(8) 0.031(3) Uani 0.48(4) 1 d PD A 1
O7 O 0.1653(18) 0.7993(14) 0.1470(12) 0.068(8) Uani 0.48(4) 1 d PD A 1
O8 O 0.2197(18) 0.9457(12) 0.1926(12) 0.031(6) Uani 0.48(4) 1 d PDU A 1
O9 O 0.240(3) 0.8733(17) 0.2615(14) 0.044(8) Uani 0.48(4) 1 d PDU A 1
F31 F 0.3122(13) 0.8254(16) 0.0908(11) 0.069(7) Uani 0.48(4) 1 d PD A 1
F32 F 0.3354(19) 0.7784(13) 0.1653(13) 0.069(8) Uani 0.48(4) 1 d PD A 1
F33 F 0.3841(13) 0.9059(13) 0.1893(11) 0.053(5) Uani 0.48(4) 1 d PD A 1
C95 C 0.3191(14) 0.8429(11) 0.1571(8) 0.033(7) Uani 0.48(4) 1 d PDU A 1
S5' S 0.2089(11) 0.8766(11) 0.2137(11) 0.052(3) Uani 0.52(4) 1 d PD A 2
O7' O 0.143(2) 0.812(2) 0.188(3) 0.14(2) Uani 0.52(4) 1 d PD A 2
O8' O 0.203(2) 0.941(2) 0.199(2) 0.100(17) Uani 0.52(4) 1 d PD A 2
O9' O 0.251(2) 0.894(2) 0.2751(16) 0.049(7) Uani 0.52(4) 1 d PD A 2
F31' F 0.253(4) 0.8088(18) 0.0895(13) 0.19(3) Uani 0.52(4) 1 d PD A 2
F32' F 0.297(3) 0.758(2) 0.1520(18) 0.134(18) Uani 0.52(4) 1 d PD A 2
F33' F 0.354(2) 0.878(2) 0.1670(17) 0.079(9) Uani 0.52(4) 1 d PDU A 2
C95' C 0.277(3) 0.8288(15) 0.1558(10) 0.074(13) Uani 0.52(4) 1 d PD A 2
S6 S 0.5808(6) 0.6045(4) 0.4661(4) 0.138(3) Uani 1 1 d D . .
O10 O 0.6130(16) 0.5698(13) 0.4036(9) 0.27(2) Uani 1 1 d D . .
O11 O 0.5551(19) 0.5454(13) 0.4908(12) 0.259(19) Uani 1 1 d D . .
O12 O 0.5217(7) 0.6474(8) 0.4649(7) 0.086(4) Uani 1 1 d D . .
F41 F 0.7210(17) 0.6320(17) 0.519(2) 0.55(5) Uani 1 1 d D . .
F42 F 0.7001(14) 0.7294(13) 0.5122(14) 0.277(18) Uani 1 1 d D . .
F43 F 0.6473(13) 0.6947(14) 0.5766(9) 0.208(13) Uani 1 1 d D . .
C96 C 0.6723(9) 0.6736(10) 0.5234(10) 0.23(3) Uani 1 1 d D . .
O13 O 0.7823(9) 0.7250(7) 0.0716(6) 0.089(4) Uani 1 1 d . . .
H13A H 0.8078 0.7422 0.1151 0.106 Uiso 1 1 calc R . .
C97 C 0.7575(18) 0.6399(11) 0.0315(13) 0.129(11) Uani 1 1 d . . .
H97A H 0.7751 0.6119 0.0560 0.193 Uiso 1 1 calc R . .
H97B H 0.7817 0.6250 -0.0096 0.193 Uiso 1 1 calc R . .
H97C H 0.6991 0.6257 0.0212 0.193 Uiso 1 1 calc R . .
O14 O 1.248(2) 0.6628(15) -0.2551(18) 0.30(2) Uani 1 1 d D . .
C98 C 1.280(3) 0.589(3) -0.281(3) 0.24(2) Uiso 1 1 d D . .
Cl1 Cl 1.0603(9) 0.6183(9) -0.1588(9) 0.299(10) Uani 1 1 d . . .
Cl2 Cl 1.1351(5) 0.7795(6) -0.0607(6) 0.175(4) Uani 1 1 d . . .
C99 C 1.114(2) 0.718(2) -0.1423(18) 0.158(12) Uiso 1 1 d . . .
H99A H 1.1650 0.7134 -0.1618 0.189 Uiso 1 1 calc R . .
H99B H 1.0816 0.7404 -0.1644 0.189 Uiso 1 1 calc R . .
O1W O 0.0960(18) 0.708(3) 0.2204(13) 0.33(3) Uani 1 1 d . . .
O2W O 1.225(2) 0.2338(17) -0.384(2) 0.266(19) Uani 1 1 d . . .
O3W O 1.0000 0.5000 0.0000 0.32(3) Uiso 1 2 d S . .

loop_
_atom_site_aniso_label
_atom_site_aniso_U_11
_atom_site_aniso_U_22
_atom_site_aniso_U_33
_atom_site_aniso_U_23
_atom_site_aniso_U_13
_atom_site_aniso_U_12
Ag1 0.0420(5) 0.0374(5) 0.0375(5) 0.0072(4) -0.0073(4) 0.0085(4)
Ag2 0.0852(9) 0.1219(11) 0.0986(10) 0.0840(9) 0.0567(8) 0.0798(9)
Ag3 0.0373(5) 0.0583(6) 0.0665(6) 0.0396(5) 0.0032(4) 0.0016(4)
Ag4 0.0469(5) 0.0590(6) 0.0310(5) 0.0080(4) 0.0084(4) 0.0227(4)
Ag5 0.0461(5) 0.0411(5) 0.0476(5) 0.0189(4) -0.0091(4) 0.0128(4)
Ag6 0.0370(5) 0.0477(5) 0.0367(5) 0.0140(4) -0.0037(3) 0.0015(4)
N1 0.044(6) 0.040(5) 0.043(5) 0.016(4) 0.000(4) -0.002(4)
C1 0.032(6) 0.046(6) 0.040(6) 0.010(5) 0.006(5) 0.007(5)
C2 0.041(7) 0.059(8) 0.041(6) 0.015(6) 0.001(5) 0.017(6)
C3 0.043(7) 0.049(7) 0.041(6) 0.015(5) 0.007(5) 0.010(5)
C4 0.050(7) 0.040(6) 0.052(7) 0.019(6) 0.002(6) 0.007(5)
C5 0.068(9) 0.041(6) 0.035(6) 0.014(5) -0.011(6) 0.006(6)
N2 0.131(13) 0.050(7) 0.040(6) 0.022(5) -0.025(7) -0.015(7)
C6 0.40(5) 0.062(12) 0.071(14) 0.027(11) -0.11(2) -0.03(2)
N3 0.042(5) 0.044(5) 0.034(5) 0.015(4) -0.001(4) 0.017(4)
C7 0.065(8) 0.052(7) 0.032(6) 0.021(5) 0.006(5) 0.020(6)
C8 0.036(6) 0.088(10) 0.039(6) 0.036(7) -0.001(5) 0.004(6)
C9 0.038(6) 0.065(8) 0.048(7) 0.031(6) -0.004(5) 0.020(6)
C10 0.031(5) 0.049(6) 0.045(6) 0.030(5) 0.004(5) 0.016(5)
C11 0.041(6) 0.052(7) 0.026(5) 0.019(5) 0.004(4) 0.018(5)
N4 0.034(5) 0.063(6) 0.047(5) 0.037(5) 0.001(4) 0.013(4)
C12 0.036(7) 0.082(10) 0.058(8) 0.040(8) -0.005(6) -0.009(6)
N5 0.033(5) 0.039(5) 0.032(4) 0.014(4) -0.001(4) 0.007(4)
C13 0.028(5) 0.043(6) 0.039(6) 0.017(5) -0.004(4) 0.008(4)
C14 0.027(5) 0.065(7) 0.032(5) 0.027(5) 0.008(4) 0.010(5)
C15 0.030(6) 0.059(7) 0.037(6) 0.018(5) 0.001(5) 0.009(5)
C16 0.036(6) 0.057(7) 0.028(5) 0.021(5) 0.004(4) 0.012(5)
C17 0.029(5) 0.040(6) 0.032(5) 0.014(5) 0.002(4) 0.014(4)
N6 0.028(5) 0.050(6) 0.040(5) 0.022(4) -0.001(4) 0.004(4)
C18 0.048(7) 0.036(6) 0.054(7) 0.026(6) -0.008(6) -0.002(5)
N7 0.015(4) 0.035(5) 0.040(5) 0.010(4) 0.000(3) 0.004(3)
C19 0.040(6) 0.036(6) 0.029(5) 0.015(4) 0.002(4) 0.007(5)
C20 0.028(5) 0.055(7) 0.043(6) 0.024(6) 0.002(5) -0.006(5)
C21 0.042(7) 0.050(7) 0.047(7) 0.018(6) -0.011(5) -0.007(5)
C22 0.029(6) 0.057(7) 0.054(7) 0.024(6) 0.001(5) 0.002(5)
C23 0.029(5) 0.049(6) 0.035(5) 0.018(5) 0.000(4) 0.009(5)
N8 0.026(4) 0.041(5) 0.046(5) 0.020(4) 0.000(4) 0.010(4)
C24 0.034(6) 0.074(9) 0.052(7) 0.029(7) 0.005(5) 0.022(6)
N9 0.035(5) 0.028(4) 0.047(5) 0.015(4) 0.000(4) 0.010(4)
C25 0.033(5) 0.036(6) 0.038(6) 0.015(5) 0.001(4) 0.011(4)
C26 0.037(6) 0.028(5) 0.042(6) 0.010(5) 0.002(5) 0.005(4)
C27 0.042(6) 0.047(6) 0.035(6) 0.015(5) 0.007(5) 0.020(5)
C28 0.038(6) 0.033(5) 0.038(6) 0.011(5) 0.011(5) 0.011(5)
C29 0.026(5) 0.039(6) 0.038(6) 0.013(5) 0.004(4) 0.010(4)
N10 0.044(5) 0.028(4) 0.053(6) 0.021(4) 0.003(4) 0.007(4)
C30 0.057(8) 0.046(7) 0.073(9) 0.012(7) -0.007(7) 0.031(6)
N11 0.037(5) 0.035(5) 0.047(5) 0.014(4) 0.004(4) 0.004(4)
C31 0.040(6) 0.032(5) 0.056(7) 0.017(5) 0.022(5) 0.011(5)
C32 0.066(8) 0.033(6) 0.048(7) 0.014(5) 0.014(6) 0.013(6)
C33 0.049(7) 0.030(6) 0.069(9) 0.016(6) 0.016(6) 0.001(5)
C34 0.059(8) 0.027(6) 0.056(8) 0.004(5) 0.001(6) 0.002(5)
C35 0.041(6) 0.036(6) 0.045(6) 0.012(5) 0.005(5) -0.001(5)
N12 0.048(6) 0.036(5) 0.043(5) 0.008(4) -0.005(4) 0.003(4)
C36 0.070(10) 0.046(8) 0.071(10) -0.001(7) -0.016(8) -0.011(7)
N13 0.027(4) 0.055(6) 0.030(4) 0.018(4) 0.000(3) 0.007(4)
C37 0.042(6) 0.049(7) 0.031(5) 0.018(5) 0.005(5) 0.013(5)
C38 0.033(6) 0.052(7) 0.032(5) 0.011(5) 0.004(4) 0.012(5)
C39 0.030(5) 0.047(6) 0.033(5) 0.013(5) 0.003(4) 0.002(5)
C40 0.038(6) 0.046(6) 0.035(6) 0.016(5) 0.003(5) 0.010(5)
C41 0.039(6) 0.046(6) 0.041(6) 0.023(5) -0.004(5) 0.014(5)
N14 0.034(5) 0.051(6) 0.039(5) 0.009(5) -0.013(4) 0.009(4)
C42 0.034(6) 0.068(8) 0.043(7) 0.012(6) 0.000(5) 0.016(6)
N15 0.031(5) 0.040(5) 0.038(5) 0.013(4) -0.003(4) 0.015(4)
C43 0.030(5) 0.055(7) 0.043(6) 0.024(6) 0.007(5) 0.017(5)
C44 0.047(7) 0.061(8) 0.048(7) 0.019(6) -0.008(6) 0.018(6)
C45 0.052(8) 0.096(11) 0.056(8) 0.044(8) 0.014(6) 0.046(8)
C46 0.052(7) 0.059(8) 0.042(6) 0.019(6) 0.005(5) 0.038(6)
C47 0.033(6) 0.061(7) 0.032(5) 0.021(5) 0.009(4) 0.028(5)
N16 0.039(5) 0.044(5) 0.032(5) 0.014(4) 0.007(4) 0.024(4)
C48 0.055(8) 0.059(8) 0.047(7) 0.010(6) 0.009(6) 0.021(6)
N17 0.030(4) 0.028(4) 0.031(4) 0.008(4) 0.000(3) 0.009(3)
C49 0.033(5) 0.036(5) 0.038(6) 0.018(5) 0.003(4) 0.013(4)
C50 0.043(6) 0.041(6) 0.034(5) 0.016(5) 0.000(5) 0.017(5)
C51 0.034(6) 0.054(7) 0.025(5) 0.014(5) 0.008(4) 0.015(5)
C52 0.044(6) 0.042(6) 0.042(6) 0.015(5) 0.013(5) 0.022(5)
C53 0.030(5) 0.042(6) 0.037(6) 0.019(5) -0.003(4) 0.006(4)
N18 0.043(5) 0.045(5) 0.026(4) 0.008(4) -0.004(4) 0.018(4)
C54 0.043(6) 0.051(7) 0.025(5) 0.011(5) 0.008(4) 0.007(5)
N19 0.029(4) 0.038(5) 0.026(4) 0.008(4) -0.002(3) 0.004(4)
C55 0.027(5) 0.048(6) 0.031(5) 0.022(5) -0.003(4) 0.010(4)
C56 0.030(5) 0.043(6) 0.027(5) 0.006(5) -0.009(4) -0.002(5)
C57 0.029(5) 0.068(8) 0.031(5) 0.025(6) 0.000(4) 0.008(5)
C58 0.033(6) 0.046(6) 0.039(6) 0.017(5) 0.000(5) 0.009(5)
C59 0.046(6) 0.043(6) 0.036(6) 0.021(5) 0.004(5) 0.020(5)
N20 0.062(6) 0.031(5) 0.033(5) 0.010(4) -0.001(4) 0.022(4)
C60 0.104(12) 0.050(8) 0.058(8) 0.028(7) -0.007(8) 0.040(8)
N21 0.034(5) 0.051(6) 0.036(5) 0.016(4) 0.001(4) 0.016(4)
C61 0.037(6) 0.046(6) 0.033(5) 0.013(5) 0.004(4) 0.015(5)
C62 0.028(5) 0.042(6) 0.041(6) 0.012(5) 0.002(4) 0.008(5)
C63 0.042(6) 0.045(6) 0.042(6) 0.022(5) 0.011(5) 0.012(5)
C64 0.039(6) 0.063(8) 0.034(6) 0.017(6) 0.008(5) 0.014(6)
C65 0.034(6) 0.043(6) 0.038(6) 0.016(5) 0.009(4) 0.018(5)
N22 0.050(6) 0.046(6) 0.041(5) 0.016(5) -0.001(4) 0.018(5)
C66 0.101(13) 0.050(8) 0.077(11) 0.027(8) -0.013(10) 0.008(8)
N23 0.045(6) 0.037(5) 0.031(5) 0.003(4) 0.004(4) 0.011(4)
C67 0.048(7) 0.041(6) 0.035(6) 0.017(5) 0.006(5) 0.012(5)
C68 0.056(8) 0.043(7) 0.047(7) 0.014(6) 0.018(6) 0.015(6)
C69 0.060(8) 0.040(7) 0.047(7) 0.004(6) 0.011(6) 0.005(6)
C70 0.057(8) 0.051(7) 0.030(6) 0.005(5) -0.004(5) 0.008(6)
C71 0.039(6) 0.048(7) 0.044(7) 0.016(6) -0.004(5) 0.004(5)
N24 0.037(5) 0.043(5) 0.037(5) 0.007(4) -0.005(4) 0.003(4)
C72 0.046(8) 0.050(8) 0.087(11) 0.012(8) -0.019(7) 0.006(6)
S1 0.0289(13) 0.0328(13) 0.0333(13) 0.0106(11) 0.0049(10) 0.0070(10)
C73 0.031(5) 0.030(5) 0.042(6) 0.018(5) 0.011(4) 0.009(4)
C74 0.032(6) 0.042(6) 0.056(7) 0.028(6) -0.003(5) -0.001(5)
C75 0.039(6) 0.043(7) 0.080(9) 0.034(7) 0.010(6) 0.017(5)
C76 0.094(11) 0.051(7) 0.054(8) 0.035(7) 0.046(8) 0.039(7)
C77 0.097(12) 0.050(8) 0.040(7) 0.016(6) 0.019(7) 0.026(8)
C78 0.054(7) 0.040(6) 0.041(6) 0.014(5) 0.004(5) 0.015(5)
C79 0.116(15) 0.058(9) 0.095(13) 0.039(9) 0.062(12) 0.045(10)
C80 0.19(3) 0.047(10) 0.17(2) 0.003(12) 0.13(2) 0.031(13)
C81 0.125(17) 0.080(12) 0.103(14) 0.042(11) 0.082(14) 0.046(12)
C82 0.22(3) 0.15(2) 0.121(19) 0.068(17) 0.08(2) 0.16(2)
S2 0.0295(13) 0.0396(14) 0.0287(12) 0.0142(11) 0.0032(10) 0.0119(10)
C83 0.031(5) 0.033(5) 0.028(5) 0.011(4) 0.003(4) 0.006(4)
C84 0.026(5) 0.049(7) 0.046(6) 0.017(5) -0.003(5) 0.005(5)
C85 0.028(6) 0.044(6) 0.047(7) 0.004(5) -0.001(5) 0.009(5)
C86 0.045(7) 0.037(6) 0.057(7) 0.020(6) 0.002(6) 0.007(5)
C87 0.040(7) 0.064(8) 0.064(8) 0.041(7) 0.018(6) 0.017(6)
C88 0.047(7) 0.043(6) 0.053(7) 0.020(6) -0.004(6) 0.010(5)
C89 0.048(8) 0.056(8) 0.084(11) 0.024(8) 0.023(7) 0.003(6)
C90 0.036(9) 0.18(2) 0.112(17) 0.041(17) 0.001(10) 0.020(12)
C91 0.069(11) 0.076(11) 0.092(13) 0.018(10) 0.005(9) -0.034(9)
C92 0.063(10) 0.084(12) 0.104(14) 0.050(11) 0.022(9) -0.010(9)
S3 0.0388(15) 0.0439(15) 0.0364(14) 0.0164(12) 0.0069(11) 0.0070(12)
O1 0.061(6) 0.067(6) 0.033(4) 0.027(4) 0.004(4) 0.016(4)
O2 0.047(5) 0.031(4) 0.048(5) 0.007(4) 0.014(4) 0.009(3)
O3 0.040(4) 0.047(5) 0.048(5) 0.016(4) 0.004(4) 0.002(4)
F11 0.052(5) 0.077(6) 0.079(6) 0.037(5) 0.026(4) 0.027(4)
F12 0.047(4) 0.103(7) 0.056(5) 0.044(5) 0.006(4) 0.008(4)
F13 0.058(5) 0.055(4) 0.053(4) 0.023(4) 0.012(4) -0.003(4)
C93 0.032(5) 0.037(6) 0.032(5) 0.014(5) -0.003(4) -0.006(4)
S4 0.0504(17) 0.0565(18) 0.0331(14) 0.0201(13) -0.0012(12) 0.0201(14)
O4 0.092(8) 0.085(7) 0.047(5) 0.025(5) 0.002(5) 0.052(6)
O5 0.067(6) 0.051(5) 0.038(4) 0.015(4) 0.002(4) 0.000(4)
O6 0.043(5) 0.070(6) 0.034(4) 0.025(4) 0.011(3) 0.022(4)
F21 0.092(7) 0.093(7) 0.063(5) 0.041(5) 0.014(5) -0.001(5)
F22 0.098(8) 0.129(9) 0.059(6) 0.028(6) -0.001(5) -0.049(7)
F23 0.062(5) 0.086(7) 0.096(7) 0.045(6) 0.025(5) 0.018(5)
C94 0.068(9) 0.061(8) 0.037(6) 0.021(6) -0.011(6) 0.003(7)
S5 0.031(5) 0.042(4) 0.027(5) 0.021(4) -0.002(3) 0.006(3)
O7 0.084(18) 0.063(14) 0.060(15) 0.041(13) -0.016(13) -0.006(12)
O8 0.041(10) 0.022(8) 0.041(9) 0.025(7) 0.000(7) 0.008(6)
O9 0.057(15) 0.045(14) 0.036(15) 0.023(12) 0.001(11) 0.012(11)
F31 0.076(15) 0.101(16) 0.043(10) 0.034(10) 0.022(9) 0.040(13)
F32 0.088(17) 0.051(11) 0.053(11) 0.000(10) 0.000(11) 0.038(11)
F33 0.036(10) 0.046(11) 0.057(12) 0.007(9) 0.001(8) -0.003(8)
C95 0.035(15) 0.035(14) 0.036(12) 0.019(11) 0.015(11) 0.014(11)
S5' 0.044(6) 0.071(6) 0.047(8) 0.037(6) -0.003(5) 0.000(5)
O7' 0.09(2) 0.12(3) 0.24(5) 0.14(4) -0.11(3) -0.06(2)
O8' 0.036(16) 0.10(3) 0.15(3) 0.05(2) -0.018(17) -0.006(14)
O9' 0.037(13) 0.059(17) 0.034(11) 0.003(12) -0.004(9) 0.010(12)
F31' 0.42(9) 0.12(3) 0.063(15) 0.034(17) 0.04(3) 0.18(4)
F32' 0.23(5) 0.14(3) 0.13(3) 0.12(3) 0.10(3) 0.13(3)
F33' 0.081(17) 0.087(16) 0.078(15) 0.035(12) 0.048(12) 0.032(13)
C95' 0.12(4) 0.06(2) 0.048(17) 0.029(15) 0.00(2) 0.03(2)
S6 0.181(8) 0.097(5) 0.094(4) 0.006(4) -0.010(5) 0.024(5)
O10 0.28(3) 0.24(3) 0.104(16) -0.071(17) 0.068(19) -0.07(3)
O11 0.53(6) 0.137(19) 0.14(2) 0.078(17) 0.00(3) 0.12(3)
O12 0.068(7) 0.092(8) 0.112(10) 0.061(8) -0.028(7) 0.019(6)
F41 0.25(3) 0.23(3) 0.88(11) -0.06(5) -0.21(5) 0.17(3)
F42 0.22(2) 0.100(13) 0.46(5) 0.09(2) -0.09(3) 0.016(15)
F43 0.203(19) 0.27(3) 0.147(15) 0.160(18) -0.097(14) -0.124(18)
C96 0.24(5) 0.077(17) 0.28(5) 0.02(3) -0.18(4) 0.05(2)
O13 0.148(12) 0.070(7) 0.061(7) 0.035(6) 0.023(7) 0.038(8)
C97 0.19(3) 0.061(11) 0.16(2) 0.044(13) 0.10(2) 0.069(15)
O14 0.29(4) 0.117(18) 0.34(4) -0.05(2) 0.19(3) -0.01(2)
Cl1 0.174(11) 0.223(14) 0.320(19) -0.039(13) -0.068(12) 0.020(10)
Cl2 0.115(6) 0.147(7) 0.242(12) 0.067(7) 0.001(6) 0.022(5)
O1W 0.16(2) 0.61(7) 0.118(19) 0.09(3) 0.038(17) -0.05(3)
O2W 0.30(4) 0.18(2) 0.40(5) 0.16(3) 0.25(4) 0.14(3)

loop_
_atom_type_symbol
_atom_type_description
_atom_type_scat_dispersion_real
_atom_type_scat_dispersion_imag
_atom_type_scat_source
C C 0.0033 0.0016 'International Tables Vol C Tables 4.2.6.8 and 6.1.1.4'
H H 0.0000 0.0000 'International Tables Vol C Tables 4.2.6.8 and 6.1.1.4'
N N 0.0061 0.0033 'International Tables Vol C Tables 4.2.6.8 and 6.1.1.4'
O O 0.0106 0.0060 'International Tables Vol C Tables 4.2.6.8 and 6.1.1.4'
F F 0.0171 0.0103 'International Tables Vol C Tables 4.2.6.8 and 6.1.1.4'
S S 0.1246 0.1234 'International Tables Vol C Tables 4.2.6.8 and 6.1.1.4'
Ag Ag -0.8971 1.1015 'International Tables Vol C Tables 4.2.6.8 and 6.1.1.4'
Cl Cl 0.1484 0.1585 'International Tables Vol C Tables 4.2.6.8 and 6.1.1.4'

loop_
_geom_angle_atom_site_label_1
_geom_angle_atom_site_label_2
_geom_angle_atom_site_label_3
_geom_angle
N7 Ag1 S1 175.3(3)
N3 Ag2 S1 147.2(3)
N3 Ag2 O9 98.9(10)
S1 Ag2 O9 110.1(10)
N3 Ag2 O9' 97.7(9)
S1 Ag2 O9' 108.7(8)
O9 Ag2 O9' 8.5(10)
N11 Ag3 S1 150.3(3)
N23 Ag4 S2 161.2(3)
N15 Ag5 S2 168.5(3)
N19 Ag6 O13 95.7(4)
N19 Ag6 S2 140.2(2)
O13 Ag6 S2 117.2(4)
N19 Ag6 O6 96.8(3)
O13 Ag6 O6 79.2(3)
S2 Ag6 O6 110.19(19)
C1 N1 C5 117.5(10)
N1 C1 C2 124.7(12)
N1 C1 N12 116.0(10)
C2 C1 N12 119.3(11)
C3 C2 C1 116.7(12)
C2 C3 C4 120.3(12)
C5 C4 C3 118.4(12)
N1 C5 C4 122.3(11)
N1 C5 N2 115.9(11)
C4 C5 N2 121.7(12)
C5 N2 C7 119.9(11)
C5 N2 C6 121.1(13)
C7 N2 C6 118.2(13)
C7 N3 C11 119.7(10)
C7 N3 Ag2 119.6(8)
C11 N3 Ag2 117.0(8)
N3 C7 C8 122.6(12)
N3 C7 N2 114.9(12)
C8 C7 N2 122.3(13)
C7 C8 C9 117.7(12)
C8 C9 C10 120.9(11)
C11 C10 C9 117.0(11)
N3 C11 C10 121.8(11)
N3 C11 N4 117.2(10)
C10 C11 N4 120.9(11)
C13 N4 C11 121.5(9)
C13 N4 C12 117.4(10)
C11 N4 C12 120.9(9)
C13 N5 C17 117.8(10)
N5 C13 N4 116.2(10)
N5 C13 C14 122.1(10)
N4 C13 C14 121.7(10)
C13 C14 C15 119.0(10)
C16 C15 C14 120.1(11)
C15 C16 C17 117.3(10)
N5 C17 C16 123.6(10)
N5 C17 N6 115.8(9)
C16 C17 N6 120.6(9)
C19 N6 C17 123.9(9)
C19 N6 C18 118.6(9)
C17 N6 C18 113.4(9)
C19 N7 C23 118.2(9)
C19 N7 Ag1 121.4(7)
C23 N7 Ag1 119.3(7)
N7 C19 N6 116.5(9)
N7 C19 C20 120.7(10)
N6 C19 C20 122.7(10)
C21 C20 C19 120.0(11)
C20 C21 C22 120.3(11)
C23 C22 C21 116.9(12)
C22 C23 N8 122.2(11)
C22 C23 N7 123.5(11)
N8 C23 N7 114.1(9)
C23 N8 C25 122.0(9)
C23 N8 C24 117.3(10)
C25 N8 C24 118.1(10)
C29 N9 C25 118.4(9)
N9 C25 C26 121.9(10)
N9 C25 N8 114.6(9)
C26 C25 N8 123.4(10)
C27 C26 C25 119.1(10)
C26 C27 C28 120.2(10)
C27 C28 C29 117.8(10)
N9 C29 C28 122.5(10)
N9 C29 N10 117.7(9)
C28 C29 N10 119.7(10)
C31 N10 C29 125.9(9)
C31 N10 C30 118.6(10)
C29 N10 C30 115.5(10)
C35 N11 C31 121.8(10)
C35 N11 Ag3 119.1(8)
C31 N11 Ag3 119.0(7)
N10 C31 N11 118.3(10)
N10 C31 C32 120.1(12)
N11 C31 C32 121.2(11)
C31 C32 C33 117.2(13)
C34 C33 C32 120.3(12)
C35 C34 C33 119.7(12)
N11 C35 N12 118.2(10)
N11 C35 C34 119.8(12)
N12 C35 C34 121.8(11)
C35 N12 C1 123.9(10)
C35 N12 C36 117.8(11)
C1 N12 C36 117.6(11)
C41 N13 C37 120.3(10)
N24 C37 N13 115.4(10)
N24 C37 C38 124.0(11)
N13 C37 C38 120.6(11)
C37 C38 C39 118.2(10)
C40 C39 C38 121.4(11)
C39 C40 C41 117.2(11)
N13 C41 N14 114.7(10)
N13 C41 C40 122.3(11)
N14 C41 C40 123.0(11)
C41 N14 C43 121.9(9)
C41 N14 C42 119.2(10)
C43 N14 C42 118.3(10)
C47 N15 C43 120.6(9)
C47 N15 Ag5 119.3(7)
C43 N15 Ag5 119.2(7)
N15 C43 C44 120.0(11)
N15 C43 N14 116.4(9)
C44 C43 N14 123.6(11)
C45 C44 C43 119.7(12)
C44 C45 C46 121.2(12)
C45 C46 C47 117.1(12)
N15 C47 N16 117.9(9)
N15 C47 C46 120.9(10)
N16 C47 C46 121.1(11)
C47 N16 C49 124.2(9)
C47 N16 C48 117.7(9)
C49 N16 C48 116.9(10)
C53 N17 C49 118.0(9)
N17 C49 C50 123.5(9)
N17 C49 N16 115.8(9)
C50 C49 N16 120.7(9)
C49 C50 C51 117.2(10)
C52 C51 C50 120.0(10)
C51 C52 C53 118.4(10)
N17 C53 C52 122.8(10)
N17 C53 N18 116.0(10)
C52 C53 N18 121.2(10)
C53 N18 C55 122.0(9)
C53 N18 C54 117.6(9)
C55 N18 C54 120.2(9)
C55 N19 C59 119.2(9)
C55 N19 Ag6 117.0(7)
C59 N19 Ag6 117.6(7)
N19 C55 N18 116.9(9)
N19 C55 C56 121.1(10)
N18 C55 C56 122.0(10)
C57 C56 C55 118.5(11)
C56 C57 C58 120.3(10)
C59 C58 C57 119.0(11)
N19 C59 C58 121.8(11)
N19 C59 N20 116.1(10)
C58 C59 N20 122.1(10)
C61 N20 C59 120.3(9)
C61 N20 C60 120.9(10)
C59 N20 C60 118.4(10)
C65 N21 C61 118.9(10)
N21 C61 C62 122.3(10)
N21 C61 N20 116.4(10)
C62 C61 N20 121.1(10)
C61 C62 C63 119.2(11)
C64 C63 C62 119.0(11)
C63 C64 C65 118.9(11)
N21 C65 N22 116.7(10)
N21 C65 C64 121.7(11)
N22 C65 C64 121.6(10)
C65 N22 C67 124.1(10)
C65 N22 C66 117.4(11)
C67 N22 C66 118.1(11)
C71 N23 C67 119.6(10)
C71 N23 Ag4 119.7(8)
C67 N23 Ag4 119.9(7)
N23 C67 C68 122.4(11)
N23 C67 N22 115.1(10)
C68 C67 N22 122.5(11)
C69 C68 C67 116.1(12)
C70 C69 C68 123.2(12)
C69 C70 C71 117.9(12)
N23 C71 N24 117.4(11)
N23 C71 C70 120.7(12)
N24 C71 C70 121.8(11)
C37 N24 C71 122.6(10)
C37 N24 C72 118.9(10)
C71 N24 C72 118.0(10)
C73 S1 Ag3 107.5(3)
C73 S1 Ag1 110.0(4)
Ag3 S1 Ag1 101.07(11)
C73 S1 Ag2 113.4(4)
Ag3 S1 Ag2 111.97(11)
Ag1 S1 Ag2 112.10(12)
C74 C73 C78 117.9(10)
C74 C73 S1 122.2(9)
C78 C73 S1 119.9(8)
C75 C74 C73 119.5(12)
C76 C75 C74 122.9(12)
C75 C76 C77 118.7(12)
C75 C76 C79 122.6(14)
C77 C76 C79 118.8(14)
C76 C77 C78 121.5(13)
C77 C78 C73 119.4(12)
C82 C79 C81 116(2)
C82 C79 C76 112.8(16)
C81 C79 C76 108.8(12)
C82 C79 C80 103.8(19)
C81 C79 C80 107.0(18)
C76 C79 C80 107.6(15)
C83 S2 Ag5 107.0(4)
C83 S2 Ag4 105.1(3)
Ag5 S2 Ag4 100.47(10)
C83 S2 Ag6 116.6(3)
Ag5 S2 Ag6 117.11(12)
Ag4 S2 Ag6 108.70(11)
C88 C83 C84 119.4(11)
C88 C83 S2 120.8(8)
C84 C83 S2 119.6(8)
C85 C84 C83 120.7(12)
C84 C85 C86 121.3(11)
C85 C86 C87 117.2(11)
C85 C86 C89 120.0(12)
C87 C86 C89 122.7(13)
C88 C87 C86 122.0(12)
C87 C88 C83 119.4(12)
C91 C89 C86 109.3(12)
C91 C89 C92 109.7(14)
C86 C89 C92 112.3(13)
C91 C89 C90 109.2(16)
C86 C89 C90 107.5(14)
C92 C89 C90 108.9(15)
O2 S3 O1 116.6(5)
O2 S3 O3 115.2(5)
O1 S3 O3 114.9(5)
O2 S3 C93 103.6(5)
O1 S3 C93 100.9(5)
O3 S3 C93 102.5(5)
F12 C93 F11 107.5(8)
F12 C93 F13 108.2(8)
F11 C93 F13 108.0(8)
F12 C93 S3 110.5(7)
F11 C93 S3 110.6(7)
F13 C93 S3 111.9(7)
O5 S4 O6 116.9(5)
O5 S4 O4 115.3(5)
O6 S4 O4 114.5(5)
O5 S4 C94 103.2(5)
O6 S4 C94 102.1(5)
O4 S4 C94 101.6(6)
S4 O6 Ag6 133.8(5)
F23 C94 F21 108.1(11)
F23 C94 F22 108.9(11)
F21 C94 F22 108.6(10)
F23 C94 S4 110.0(9)
F21 C94 S4 110.4(9)
F22 C94 S4 110.7(10)
O8 S5 O7 115.1(12)
O8 S5 O9 113.9(12)
O7 S5 O9 114.2(13)
O8 S5 C95 106.9(16)
O7 S5 C95 100.7(17)
O9 S5 C95 104(2)
S5 O9 Ag2 144(3)
F31 C95 F32 109.1(14)
F31 C95 F33 108.2(14)
F32 C95 F33 108.1(14)
F31 C95 S5 111.9(16)
F32 C95 S5 109.5(18)
F33 C95 S5 109.9(15)
O9' S5' O7' 117.8(13)
O9' S5' O8' 116.8(13)
O7' S5' O8' 116.5(12)
O9' S5' C95' 102(2)
O7' S5' C95' 97(2)
O8' S5' C95' 101(2)
S5' O9' Ag2 115(2)
F31' C95' F32' 101.7(15)
F31' C95' F33' 102.2(17)
F32' C95' F33' 102.4(16)
F31' C95' S5' 115(2)
F32' C95' S5' 120(2)
F33' C95' S5' 113.1(16)
O12 S6 O10 114.1(11)
O12 S6 O11 112.7(11)
O10 S6 O11 111.1(10)
O12 S6 C96 109.6(9)
O10 S6 C96 102.1(14)
O11 S6 C96 106.3(15)
F43 C96 F42 111.7(15)
F43 C96 F41 111.1(16)
F42 C96 F41 111.3(15)
F43 C96 S6 101.7(13)
F42 C96 S6 115.6(18)
F41 C96 S6 105(2)
C97 O13 Ag6 125.5(14)
Cl2 C99 Cl1 113(2)

loop_
_geom_bond_atom_site_label_1
_geom_bond_atom_site_label_2
_geom_bond_distance
Ag1 N7 2.160(8)
Ag1 S1 2.353(3)
Ag2 N3 2.217(9)
Ag2 S1 2.363(3)
Ag2 O9 2.53(3)
Ag2 O9' 2.57(3)
Ag3 N11 2.212(10)
Ag3 S1 2.347(3)
Ag4 N23 2.173(9)
Ag4 S2 2.349(3)
Ag5 N15 2.184(9)
Ag5 S2 2.338(3)
Ag6 N19 2.251(9)
Ag6 O13 2.389(11)
Ag6 S2 2.403(3)
Ag6 O6 2.569(7)
N1 C1 1.298(16)
N1 C5 1.379(16)
C1 C2 1.429(17)
C1 N12 1.432(16)
C2 C3 1.367(18)
C3 C4 1.399(18)
C4 C5 1.381(18)
C5 N2 1.402(16)
N2 C7 1.429(17)
N2 C6 1.44(2)
N3 C7 1.324(17)
N3 C11 1.337(15)
C7 C8 1.370(18)
C8 C9 1.375(19)
C9 C10 1.391(17)
C10 C11 1.385(15)
C11 N4 1.415(15)
N4 C13 1.389(14)
N4 C12 1.460(16)
N5 C13 1.342(14)
N5 C17 1.346(13)
C13 C14 1.394(16)
C14 C15 1.394(16)
C15 C16 1.364(16)
C16 C17 1.412(15)
C17 N6 1.445(14)
N6 C19 1.373(14)
N6 C18 1.506(14)
N7 C19 1.356(14)
N7 C23 1.401(14)
C19 C20 1.384(15)
C20 C21 1.366(18)
C21 C22 1.435(18)
C22 C23 1.334(16)
C23 N8 1.395(15)
N8 C25 1.434(14)
N8 C24 1.473(14)
N9 C29 1.311(14)
N9 C25 1.355(14)
C25 C26 1.398(15)
C26 C27 1.332(16)
C27 C28 1.391(16)
C28 C29 1.408(15)
C29 N10 1.423(14)
N10 C31 1.362(15)
N10 C30 1.480(15)
N11 C35 1.330(15)
N11 C31 1.373(16)
C31 C32 1.397(16)
C32 C33 1.405(19)
C33 C34 1.40(2)
C34 C35 1.396(17)
C35 N12 1.384(16)
N12 C36 1.474(16)
N13 C41 1.346(15)
N13 C37 1.353(15)
C37 N24 1.354(15)
C37 C38 1.402(17)
C38 C39 1.401(17)
C39 C40 1.372(16)
C40 C41 1.407(17)
C41 N14 1.399(15)
N14 C43 1.421(16)
N14 C42 1.452(15)
N15 C47 1.346(15)
N15 C43 1.368(14)
C43 C44 1.395(17)
C44 C45 1.36(2)
C45 C46 1.399(19)
C46 C47 1.420(15)
C47 N16 1.381(14)
N16 C49 1.407(13)
N16 C48 1.456(15)
N17 C53 1.334(13)
N17 C49 1.344(13)
C49 C50 1.394(16)
C50 C51 1.399(15)
C51 C52 1.375(16)
C52 C53 1.399(16)
C53 N18 1.402(13)
N18 C55 1.404(13)
N18 C54 1.477(14)
N19 C55 1.335(14)
N19 C59 1.347(14)
C55 C56 1.404(14)
C56 C57 1.347(17)
C57 C58 1.382(17)
C58 C59 1.355(16)
C59 N20 1.418(14)
N20 C61 1.394(14)
N20 C60 1.475(14)
N21 C65 1.349(14)
N21 C61 1.372(15)
C61 C62 1.378(17)
C62 C63 1.401(16)
C63 C64 1.399(18)
C64 C65 1.410(17)
C65 N22 1.372(15)
N22 C67 1.407(15)
N22 C66 1.473(18)
N23 C71 1.334(15)
N23 C67 1.373(15)
C67 C68 1.389(17)
C68 C69 1.38(2)
C69 C70 1.36(2)
C70 C71 1.412(17)
C71 N24 1.410(16)
N24 C72 1.483(16)
S1 C73 1.762(10)
C73 C74 1.405(15)
C73 C78 1.428(16)
C74 C75 1.385(18)
C75 C76 1.36(2)
C76 C77 1.37(2)
C76 C79 1.568(19)
C77 C78 1.398(18)
C79 C82 1.45(3)
C79 C81 1.50(2)
C79 C80 1.61(3)
S2 C83 1.796(11)
C83 C88 1.380(17)
C83 C84 1.414(15)
C84 C85 1.361(17)
C85 C86 1.391(19)
C86 C87 1.420(18)
C86 C89 1.541(18)
C87 C88 1.377(18)
C89 C91 1.53(2)
C89 C92 1.55(2)
C89 C90 1.59(3)
S3 O2 1.425(7)
S3 O1 1.434(7)
S3 O3 1.442(8)
S3 C93 1.847(11)
F11 C93 1.345(11)
F12 C93 1.339(10)
F13 C93 1.348(10)
S4 O5 1.427(8)
S4 O6 1.435(7)
S4 O4 1.449(9)
S4 C94 1.876(16)
F21 C94 1.320(12)
F22 C94 1.323(12)
F23 C94 1.311(12)
S5 O8 1.464(17)
S5 O7 1.46(2)
S5 O9 1.47(2)
S5 C95 1.818(10)
F31 C95 1.350(18)
F32 C95 1.356(19)
F33 C95 1.370(18)
S5' O9' 1.38(2)
S5' O7' 1.38(2)
S5' O8' 1.39(2)
S5' C95' 1.808(10)
F31' C95' 1.37(2)
F32' C95' 1.38(2)
F33' C95' 1.38(2)
S6 O12 1.379(11)
S6 O10 1.430(14)
S6 O11 1.434(16)
S6 C96 1.847(10)
F41 C96 1.197(18)
F42 C96 1.194(18)
F43 C96 1.190(18)
O13 C97 1.43(2)
O14 C98 1.458(10)
Cl1 C99 1.80(4)
Cl2 C99 1.66(3)
